data_7033600
loop_
_publ_author_name
'Wang, Ting-Ting'
'Ren, Min'
'Bao, Song-Song'
'Cai, Zhong-Sheng'
'Liu, Bin'
'Zheng, Ze-Hua'
'Xu, Zhong-Li'
'Zheng, Li-Min'

_publ_section_title
;
 The O-P-O bridged Mn2(salen)2 chains showing coexistence of single chain
 magnet and metamagnet behaviour.
;
_journal_issue 9
_journal_name_full 'Dalton transactions (Cambridge, England : 2003)'
_journal_page_first 4271
_journal_page_last 4279
_journal_paper_doi 10.1039/c4dt03888f
_journal_volume 44
_journal_year 2015
_chemical_formula_moiety 'C76 H68 Mn4 N8 O12 P2, 2(Cl O4)'
_chemical_formula_sum 'C76 H68 Cl2 Mn4 N8 O20 P2'
_chemical_formula_weight 1765.98
_chemical_name_systematic
;
 ?
;
_space_group_crystal_system triclinic
_space_group_IT_number 2
_space_group_name_Hall '-P 1'
_space_group_name_H-M_alt 'P -1'
_symmetry_space_group_name_Hall '-P 1'
_symmetry_space_group_name_H-M 'P -1'
_atom_sites_solution_hydrogens mixed
_audit_creation_method SHELXL-2013
_audit_update_record
;
2014-12-17 deposited with the CCDC.
2015-01-08 downloaded from the CCDC.
;
_cell_angle_alpha 99.0690(10)
_cell_angle_beta 109.3600(10)
_cell_angle_gamma 100.4300(10)
_cell_formula_units_Z 1
_cell_length_a 10.2082(11)
_cell_length_b 13.4812(15)
_cell_length_c 14.5141(16)
_cell_measurement_reflns_used 4190
_cell_measurement_temperature 296(2)
_cell_measurement_theta_max 27.241
_cell_measurement_theta_min 2.184
_cell_volume 1801.6(3)
_computing_cell_refinement SMART
_computing_data_collection 'SMART (Bruker, 2000)'
_computing_data_reduction 'SAINT (Bruker, 2000)'
_computing_molecular_graphics SHELXTL
_computing_publication_material SHELXTL
_computing_structure_refinement 'SHELXL-2013 (Sheldrick, 2013)'
_computing_structure_solution 'SHELXTL (Bruker, 2000)'
_diffrn_ambient_temperature 296(2)
_diffrn_measured_fraction_theta_full 0.988
_diffrn_measured_fraction_theta_max 0.976
_diffrn_measurement_device_type 'Bruker APEX II'
_diffrn_radiation_type MoK\a
_diffrn_radiation_wavelength 0.71073
_diffrn_reflns_av_R_equivalents 0.0308
_diffrn_reflns_av_unetI/netI 0.0544
_diffrn_reflns_Laue_measured_fraction_full 0.988
_diffrn_reflns_Laue_measured_fraction_max 0.976
_diffrn_reflns_limit_h_max 13
_diffrn_reflns_limit_h_min -13
_diffrn_reflns_limit_k_max 17
_diffrn_reflns_limit_k_min -15
_diffrn_reflns_limit_l_max 18
_diffrn_reflns_limit_l_min -18
_diffrn_reflns_number 15599
_diffrn_reflns_point_group_measured_fraction_full 0.988
_diffrn_reflns_point_group_measured_fraction_max 0.976
_diffrn_reflns_theta_full 25.242
_diffrn_reflns_theta_max 27.367
_diffrn_reflns_theta_min 1.530
_exptl_absorpt_coefficient_mu 0.887
_exptl_absorpt_correction_T_max 0.917
_exptl_absorpt_correction_T_min 0.871
_exptl_absorpt_correction_type multi-scan
_exptl_absorpt_process_details 'SADABS(Bruker, 2000)'
_exptl_crystal_colour 'dark brown'
_exptl_crystal_density_diffrn 1.628
_exptl_crystal_description block
_exptl_crystal_F_000 904
_exptl_crystal_preparation 'Magnetic properties'
_exptl_crystal_recrystallization_method 'Re-crystallisation from solvent: methanol'
_exptl_crystal_size_max 0.200
_exptl_crystal_size_mid 0.130
_exptl_crystal_size_min 0.100
_refine_diff_density_max 0.680
_refine_diff_density_min -0.483
_refine_diff_density_rms 0.075
_refine_ls_extinction_method none
_refine_ls_goodness_of_fit_ref 1.001
_refine_ls_hydrogen_treatment constr
_refine_ls_matrix_type full
_refine_ls_number_parameters 505
_refine_ls_number_reflns 7963
_refine_ls_number_restraints 0
_refine_ls_restrained_S_all 1.001
_refine_ls_R_factor_all 0.0605
_refine_ls_R_factor_gt 0.0387
_refine_ls_shift/su_max 0.001
_refine_ls_shift/su_mean 0.000
_refine_ls_structure_factor_coef Fsqd
_refine_ls_weighting_details 'w=1/[\s^2^(Fo^2^)+(0.0226P)^2^+1.8798P] where P=(Fo^2^+2Fc^2^)/3'
_refine_ls_weighting_scheme calc
_refine_ls_wR_factor_gt 0.0774
_refine_ls_wR_factor_ref 0.0878
_reflns_Friedel_coverage 0.000
_reflns_number_gt 6004
_reflns_number_total 7963
_reflns_threshold_expression 'I > 2\s(I)'
_cod_data_source_file c4dt03888f2.cif
_cod_data_source_block 1106W412_0m
_cod_depositor_comments 'Adding full bibliography for 7033598--7033600.cif.'
_cod_database_code 7033600
_shelx_space_group_comment
;
The symmetry employed for this shelxl refinement is uniquely defined
by the following loop, which should always be used as a source of
symmetry information in preference to the above space-group names.
They are only intended as comments.
;
_shelx_estimated_absorpt_t_min 0.843
_shelx_estimated_absorpt_t_max 0.917
_shelxl_version_number 2013-4

loop_
_space_group_symop_operation_xyz
'x, y, z'
'-x, -y, -z'

loop_
_atom_site_label
_atom_site_type_symbol
_atom_site_fract_x
_atom_site_fract_y
_atom_site_fract_z
_atom_site_U_iso_or_equiv
_atom_site_adp_type
_atom_site_occupancy
_atom_site_site_symmetry_order
_atom_site_calc_flag
_atom_site_refinement_flags_posn
_atom_site_refinement_flags_adp
Mn1 Mn 0.48356(4) 0.07942(3) 0.09364(3) 0.01610(9) Uani 1 1 d . .
Mn2 Mn 0.49990(4) 0.36643(3) 0.45375(3) 0.01787(10) Uani 1 1 d . .
P1 P 0.41305(7) 0.11923(6) 0.30107(5) 0.02265(16) Uani 1 1 d . .
H1D H 0.5334 0.1053 0.3516 0.027 Uiso 1 1 d R U
C1 C 0.2934(3) 0.0329(2) 0.3381(2) 0.0223(6) Uani 1 1 d . .
C2 C 0.1738(3) -0.0404(2) 0.2650(2) 0.0262(6) Uani 1 1 d . .
H2 H 0.1562 -0.0450 0.1971 0.031 Uiso 1 1 calc R U
C3 C 0.0813(3) -0.1064(2) 0.2942(2) 0.0336(7) Uani 1 1 d . .
H3 H 0.0014 -0.1547 0.2459 0.040 Uiso 1 1 calc R U
C4 C 0.1085(3) -0.1000(2) 0.3954(3) 0.0381(8) Uani 1 1 d . .
H4 H 0.0458 -0.1434 0.4147 0.046 Uiso 1 1 calc R U
C5 C 0.2276(4) -0.0298(2) 0.4675(2) 0.0372(7) Uani 1 1 d . .
H5 H 0.2459 -0.0265 0.5352 0.045 Uiso 1 1 calc R U
C6 C 0.3204(3) 0.0361(2) 0.4388(2) 0.0284(6) Uani 1 1 d . .
H6 H 0.4014 0.0828 0.4876 0.034 Uiso 1 1 calc R U
C7 C 0.2684(3) -0.11181(19) 0.00673(18) 0.0182(5) Uani 1 1 d . .
C8 C 0.2269(3) -0.2115(2) 0.0190(2) 0.0242(6) Uani 1 1 d . .
H8 H 0.2965 -0.2438 0.0509 0.029 Uiso 1 1 calc R U
C9 C 0.0829(3) -0.2634(2) -0.0158(2) 0.0309(7) Uani 1 1 d . .
H9 H 0.0569 -0.3298 -0.0067 0.037 Uiso 1 1 calc R U
C10 C -0.0224(3) -0.2167(2) -0.0641(2) 0.0324(7) Uani 1 1 d . .
H10 H -0.1187 -0.2519 -0.0877 0.039 Uiso 1 1 calc R U
C11 C 0.0165(3) -0.1182(2) -0.0767(2) 0.0274(6) Uani 1 1 d . .
H11 H -0.0542 -0.0876 -0.1100 0.033 Uiso 1 1 calc R U
C12 C 0.1615(3) -0.0630(2) -0.04013(19) 0.0210(5) Uani 1 1 d . .
C13 C 0.1953(3) 0.0409(2) -0.05477(19) 0.0213(6) Uani 1 1 d . .
H13 H 0.1225 0.0624 -0.0986 0.026 Uiso 1 1 calc R U
C14 C 0.3496(3) 0.2091(2) -0.0309(2) 0.0242(6) Uani 1 1 d . .
H14A H 0.2613 0.2304 -0.0575 0.029 Uiso 1 1 calc R U
H14B H 0.3960 0.2089 -0.0794 0.029 Uiso 1 1 calc R U
C15 C 0.4480(3) 0.2831(2) 0.0687(2) 0.0248(6) Uani 1 1 d . .
H15A H 0.4941 0.3469 0.0571 0.030 Uiso 1 1 calc R U
H15B H 0.3931 0.3001 0.1095 0.030 Uiso 1 1 calc R U
C16 C 0.6861(3) 0.2839(2) 0.17599(19) 0.0197(5) Uani 1 1 d . .
H16 H 0.7095 0.3540 0.1766 0.024 Uiso 1 1 calc R U
C17 C 0.7967(3) 0.2434(2) 0.23669(19) 0.0200(5) Uani 1 1 d . .
C18 C 0.9328(3) 0.3116(2) 0.2926(2) 0.0265(6) Uani 1 1 d . .
H18 H 0.9486 0.3804 0.2877 0.032 Uiso 1 1 calc R U
C19 C 1.0426(3) 0.2790(2) 0.3542(2) 0.0307(7) Uani 1 1 d . .
H19 H 1.1322 0.3247 0.3898 0.037 Uiso 1 1 calc R U
C20 C 1.0173(3) 0.1761(2) 0.3624(2) 0.0280(6) Uani 1 1 d . .
H20 H 1.0904 0.1537 0.4050 0.034 Uiso 1 1 calc R U
C21 C 0.8859(3) 0.1070(2) 0.30840(19) 0.0230(6) Uani 1 1 d . .
H21 H 0.8715 0.0389 0.3155 0.028 Uiso 1 1 calc R U
C22 C 0.7742(3) 0.1381(2) 0.24323(18) 0.0187(5) Uani 1 1 d . .
C23 C 0.4095(3) 0.27499(19) 0.59779(19) 0.0192(5) Uani 1 1 d . .
C24 C 0.2972(3) 0.2415(2) 0.63013(19) 0.0226(6) Uani 1 1 d . .
H24 H 0.2104 0.2587 0.6031 0.027 Uiso 1 1 calc R U
C25 C 0.3144(3) 0.1833(2) 0.7017(2) 0.0284(6) Uani 1 1 d . .
H25 H 0.2384 0.1612 0.7216 0.034 Uiso 1 1 calc R U
C26 C 0.4434(3) 0.1569(2) 0.7448(2) 0.0313(7) Uani 1 1 d . .
H26 H 0.4528 0.1161 0.7916 0.038 Uiso 1 1 calc R U
C27 C 0.5557(3) 0.1917(2) 0.7172(2) 0.0282(6) Uani 1 1 d . .
H27 H 0.6430 0.1766 0.7477 0.034 Uiso 1 1 calc R U
C28 C 0.5420(3) 0.25016(19) 0.64343(19) 0.0209(5) Uani 1 1 d . .
C29 C 0.6626(3) 0.2778(2) 0.6140(2) 0.0234(6) Uani 1 1 d . .
H29 H 0.7485 0.2651 0.6519 0.028 Uiso 1 1 calc R U
C30 C 0.7887(3) 0.3356(2) 0.5111(2) 0.0269(6) Uani 1 1 d . .
H30A H 0.7779 0.2796 0.4561 0.032 Uiso 1 1 calc R U
H30B H 0.8743 0.3388 0.5678 0.032 Uiso 1 1 calc R U
C31 C 0.7994(3) 0.4381(2) 0.4795(2) 0.0256(6) Uani 1 1 d . .
H31A H 0.8348 0.4957 0.5379 0.031 Uiso 1 1 calc R U
H31B H 0.8646 0.4451 0.4438 0.031 Uiso 1 1 calc R U
C32 C 0.6342(3) 0.4844(2) 0.3416(2) 0.0223(6) Uani 1 1 d . .
H32 H 0.7148 0.5158 0.3304 0.027 Uiso 1 1 calc R U
C33 C 0.4972(3) 0.49230(19) 0.27736(19) 0.0215(6) Uani 1 1 d . .
C34 C 0.4875(3) 0.5281(2) 0.1898(2) 0.0261(6) Uani 1 1 d . .
H34 H 0.5700 0.5476 0.1761 0.031 Uiso 1 1 calc R U
C35 C 0.3586(3) 0.5346(2) 0.1243(2) 0.0279(6) Uani 1 1 d . .
H35 H 0.3530 0.5564 0.0657 0.033 Uiso 1 1 calc R U
C36 C 0.2364(3) 0.5082(2) 0.1468(2) 0.0299(6) Uani 1 1 d . .
H36 H 0.1484 0.5110 0.1019 0.036 Uiso 1 1 calc R U
C37 C 0.2431(3) 0.4778(2) 0.2344(2) 0.0258(6) Uani 1 1 d . .
H37 H 0.1605 0.4631 0.2490 0.031 Uiso 1 1 calc R U
C38 C 0.3729(3) 0.46884(19) 0.30165(19) 0.0204(5) Uani 1 1 d . .
N1 N 0.5572(2) 0.23123(16) 0.12073(16) 0.0184(4) Uani 1 1 d . .
N2 N 0.3190(2) 0.10532(16) -0.01147(16) 0.0183(4) Uani 1 1 d . .
N3 N 0.6537(2) 0.43715(16) 0.41343(16) 0.0202(5) Uani 1 1 d . .
N4 N 0.6610(2) 0.31882(17) 0.53921(16) 0.0222(5) Uani 1 1 d . .
O1 O 0.36804(19) 0.08505(14) 0.18879(13) 0.0251(4) Uani 1 1 d . .
O2 O 0.4230(2) 0.23096(14) 0.34168(14) 0.0300(5) Uani 1 1 d . .
O3 O 0.40994(17) -0.06600(13) 0.03587(12) 0.0174(4) Uani 1 1 d . .
O4 O 0.65204(18) 0.06686(13) 0.18891(13) 0.0194(4) Uani 1 1 d . .
O5 O 0.38647(18) 0.32865(13) 0.52737(13) 0.0201(4) Uani 1 1 d . .
O6 O 0.37838(18) 0.44506(14) 0.38935(13) 0.0234(4) Uani 1 1 d . .
Cl1 Cl 0.89859(7) 0.58751(5) 0.18406(6) 0.02983(16) Uani 1 1 d . .
O7 O 0.8671(3) 0.48734(18) 0.11979(19) 0.0584(7) Uani 1 1 d . .
O8 O 0.9166(3) 0.5734(2) 0.28350(17) 0.0535(7) Uani 1 1 d . .
O9 O 0.7852(3) 0.6359(2) 0.1503(3) 0.0787(10) Uani 1 1 d . .
O10 O 1.0284(2) 0.65013(18) 0.1859(2) 0.0531(7) Uani 1 1 d . .

loop_
_atom_site_aniso_label
_atom_site_aniso_U_11
_atom_site_aniso_U_22
_atom_site_aniso_U_33
_atom_site_aniso_U_23
_atom_site_aniso_U_13
_atom_site_aniso_U_12
Mn1 0.01851(19) 0.0122(2) 0.0158(2) 0.00225(15) 0.00494(15) 0.00319(15)
Mn2 0.01774(19) 0.0178(2) 0.0183(2) 0.00459(16) 0.00718(16) 0.00376(15)
P1 0.0220(3) 0.0242(4) 0.0193(4) 0.0023(3) 0.0074(3) 0.0026(3)
C1 0.0282(14) 0.0175(14) 0.0246(15) 0.0040(11) 0.0131(12) 0.0085(11)
C2 0.0261(14) 0.0226(15) 0.0290(16) 0.0063(12) 0.0080(12) 0.0080(12)
C3 0.0231(14) 0.0251(16) 0.051(2) 0.0126(14) 0.0103(14) 0.0065(12)
C4 0.0410(18) 0.0290(17) 0.063(2) 0.0257(16) 0.0328(17) 0.0140(14)
C5 0.054(2) 0.0323(18) 0.0389(19) 0.0145(15) 0.0285(17) 0.0171(16)
C6 0.0374(16) 0.0238(15) 0.0229(15) 0.0028(12) 0.0112(13) 0.0077(13)
C7 0.0211(12) 0.0173(13) 0.0145(13) 0.0004(10) 0.0080(10) 0.0009(10)
C8 0.0294(14) 0.0195(14) 0.0242(15) 0.0038(11) 0.0128(12) 0.0030(11)
C9 0.0353(16) 0.0227(15) 0.0336(17) 0.0013(13) 0.0190(14) -0.0026(13)
C10 0.0240(14) 0.0268(16) 0.0423(19) -0.0006(14) 0.0148(14) -0.0009(12)
C11 0.0199(13) 0.0285(16) 0.0314(16) 0.0005(13) 0.0089(12) 0.0066(11)
C12 0.0215(13) 0.0229(14) 0.0179(13) 0.0026(11) 0.0079(11) 0.0048(11)
C13 0.0232(13) 0.0228(14) 0.0169(13) 0.0024(11) 0.0051(11) 0.0098(11)
C14 0.0305(14) 0.0205(14) 0.0231(14) 0.0108(12) 0.0071(12) 0.0104(12)
C15 0.0273(14) 0.0161(14) 0.0297(15) 0.0061(12) 0.0075(12) 0.0077(11)
C16 0.0257(13) 0.0135(13) 0.0200(13) 0.0011(10) 0.0113(11) 0.0023(10)
C17 0.0216(13) 0.0186(14) 0.0180(13) 0.0015(11) 0.0073(11) 0.0032(10)
C18 0.0264(14) 0.0187(14) 0.0300(16) 0.0011(12) 0.0099(12) -0.0002(11)
C19 0.0207(14) 0.0271(16) 0.0343(17) -0.0010(13) 0.0050(12) -0.0010(12)
C20 0.0194(13) 0.0329(17) 0.0233(15) 0.0008(13) 0.0003(11) 0.0056(12)
C21 0.0253(14) 0.0203(14) 0.0216(14) 0.0048(11) 0.0062(11) 0.0063(11)
C22 0.0222(13) 0.0195(14) 0.0132(12) 0.0008(10) 0.0078(10) 0.0027(10)
C23 0.0252(13) 0.0130(13) 0.0160(13) 0.0001(10) 0.0054(11) 0.0038(10)
C24 0.0268(14) 0.0188(14) 0.0194(14) 0.0032(11) 0.0072(11) 0.0023(11)
C25 0.0369(16) 0.0216(15) 0.0262(15) 0.0061(12) 0.0136(13) 0.0022(12)
C26 0.0493(18) 0.0242(16) 0.0250(16) 0.0115(13) 0.0155(14) 0.0124(14)
C27 0.0389(16) 0.0241(15) 0.0230(15) 0.0062(12) 0.0089(13) 0.0156(13)
C28 0.0276(14) 0.0147(13) 0.0187(14) 0.0021(11) 0.0066(11) 0.0073(11)
C29 0.0248(13) 0.0219(15) 0.0209(14) 0.0012(11) 0.0043(11) 0.0108(11)
C30 0.0204(13) 0.0313(16) 0.0299(16) 0.0062(13) 0.0099(12) 0.0087(12)
C31 0.0156(12) 0.0275(16) 0.0277(15) -0.0003(12) 0.0067(11) -0.0006(11)
C32 0.0233(13) 0.0181(14) 0.0249(15) -0.0006(11) 0.0140(11) -0.0010(11)
C33 0.0281(14) 0.0138(13) 0.0200(14) -0.0002(11) 0.0095(11) 0.0013(11)
C34 0.0371(16) 0.0186(14) 0.0254(15) 0.0027(12) 0.0184(13) 0.0030(12)
C35 0.0444(17) 0.0219(15) 0.0192(14) 0.0057(12) 0.0145(13) 0.0067(13)
C36 0.0355(16) 0.0266(16) 0.0221(15) 0.0048(12) 0.0042(12) 0.0076(13)
C37 0.0256(14) 0.0231(15) 0.0282(15) 0.0074(12) 0.0090(12) 0.0056(11)
C38 0.0272(13) 0.0131(13) 0.0207(14) 0.0032(11) 0.0091(11) 0.0043(11)
N1 0.0215(11) 0.0151(11) 0.0193(11) 0.0038(9) 0.0078(9) 0.0058(9)
N2 0.0222(11) 0.0162(11) 0.0180(11) 0.0050(9) 0.0079(9) 0.0062(9)
N3 0.0178(10) 0.0176(11) 0.0227(12) -0.0014(9) 0.0082(9) 0.0023(9)
N4 0.0220(11) 0.0233(12) 0.0210(12) 0.0035(10) 0.0083(9) 0.0063(9)
O1 0.0256(10) 0.0287(11) 0.0186(10) -0.0003(8) 0.0099(8) 0.0025(8)
O2 0.0392(11) 0.0197(10) 0.0240(11) -0.0026(8) 0.0107(9) -0.0015(9)
O3 0.0179(8) 0.0138(9) 0.0182(9) 0.0013(7) 0.0059(7) 0.0023(7)
O4 0.0215(9) 0.0141(9) 0.0198(9) 0.0039(7) 0.0051(7) 0.0026(7)
O5 0.0201(9) 0.0216(10) 0.0188(9) 0.0070(8) 0.0066(7) 0.0051(7)
O6 0.0239(9) 0.0284(11) 0.0239(10) 0.0124(8) 0.0121(8) 0.0097(8)
Cl1 0.0297(3) 0.0257(4) 0.0386(4) 0.0139(3) 0.0150(3) 0.0079(3)
O7 0.0765(18) 0.0283(14) 0.0511(16) 0.0003(12) 0.0112(14) -0.0023(12)
O8 0.0555(15) 0.0716(18) 0.0373(14) 0.0180(13) 0.0228(12) 0.0102(13)
O9 0.0643(18) 0.095(2) 0.132(3) 0.084(2) 0.0587(19) 0.0590(17)
O10 0.0480(14) 0.0442(15) 0.0736(18) 0.0128(13) 0.0380(14) -0.0016(11)

loop_
_atom_type_symbol
_atom_type_description
_atom_type_scat_dispersion_real
_atom_type_scat_dispersion_imag
_atom_type_scat_source
C C 0.0033 0.0016 'International Tables Vol C Tables 4.2.6.8 and 6.1.1.4'
N N 0.0061 0.0033 'International Tables Vol C Tables 4.2.6.8 and 6.1.1.4'
O O 0.0106 0.0060 'International Tables Vol C Tables 4.2.6.8 and 6.1.1.4'
P P 0.1023 0.0942 'International Tables Vol C Tables 4.2.6.8 and 6.1.1.4'
Mn Mn 0.3368 0.7283 'International Tables Vol C Tables 4.2.6.8 and 6.1.1.4'
Cl Cl 0.1484 0.1585 'International Tables Vol C Tables 4.2.6.8 and 6.1.1.4'
H H 0.0000 0.0000 'International Tables Vol C Tables 4.2.6.8 and 6.1.1.4'

loop_
_geom_angle_atom_site_label_1
_geom_angle_atom_site_label_2
_geom_angle_atom_site_label_3
_geom_angle
_geom_angle_site_symmetry_3
O4 Mn1 O3 94.90(7) .
O4 Mn1 N1 91.98(8) .
O3 Mn1 N1 166.33(8) .
O4 Mn1 N2 173.36(8) .
O3 Mn1 N2 89.45(8) .
N1 Mn1 N2 82.75(8) .
O4 Mn1 O1 96.12(7) .
O3 Mn1 O1 95.40(7) .
N1 Mn1 O1 95.59(8) .
N2 Mn1 O1 88.44(8) .
O4 Mn1 O3 90.57(7) 2_655
O3 Mn1 O3 81.38(7) 2_655
N1 Mn1 O3 86.76(7) 2_655
N2 Mn1 O3 85.11(7) 2_655
O1 Mn1 O3 172.81(6) 2_655
O5 Mn2 O6 92.71(7) .
O5 Mn2 N4 92.07(8) .
O6 Mn2 N4 165.49(9) .
O5 Mn2 N3 163.12(8) .
O6 Mn2 N3 89.89(8) .
N4 Mn2 N3 81.69(9) .
O5 Mn2 O2 97.74(8) .
O6 Mn2 O2 98.99(8) .
N4 Mn2 O2 93.92(9) .
N3 Mn2 O2 98.31(8) .
O2 P1 O1 116.07(11) .
O2 P1 C1 111.82(11) .
O1 P1 C1 107.44(12) .
O2 P1 H1D 104.6 .
O1 P1 H1D 114.9 .
C1 P1 H1D 101.1 .
C6 C1 C2 119.2(2) .
C6 C1 P1 120.6(2) .
C2 C1 P1 120.2(2) .
C3 C2 C1 119.8(3) .
C3 C2 H2 120.1 .
C1 C2 H2 120.1 .
C4 C3 C2 120.0(3) .
C4 C3 H3 120.0 .
C2 C3 H3 120.0 .
C5 C4 C3 120.5(3) .
C5 C4 H4 119.8 .
C3 C4 H4 119.8 .
C4 C5 C6 119.9(3) .
C4 C5 H5 120.1 .
C6 C5 H5 120.1 .
C1 C6 C5 120.7(3) .
C1 C6 H6 119.7 .
C5 C6 H6 119.7 .
O3 C7 C8 119.2(2) .
O3 C7 C12 121.7(2) .
C8 C7 C12 119.0(2) .
C9 C8 C7 120.8(3) .
C9 C8 H8 119.6 .
C7 C8 H8 119.6 .
C10 C9 C8 120.4(3) .
C10 C9 H9 119.8 .
C8 C9 H9 119.8 .
C11 C10 C9 119.6(3) .
C11 C10 H10 120.2 .
C9 C10 H10 120.2 .
C10 C11 C12 121.2(3) .
C10 C11 H11 119.4 .
C12 C11 H11 119.4 .
C11 C12 C7 119.0(2) .
C11 C12 C13 118.5(2) .
C7 C12 C13 122.5(2) .
N2 C13 C12 124.5(2) .
N2 C13 H13 117.7 .
C12 C13 H13 117.7 .
N2 C14 C15 107.2(2) .
N2 C14 H14A 110.3 .
C15 C14 H14A 110.3 .
N2 C14 H14B 110.3 .
C15 C14 H14B 110.3 .
H14A C14 H14B 108.5 .
N1 C15 C14 107.9(2) .
N1 C15 H15A 110.1 .
C14 C15 H15A 110.1 .
N1 C15 H15B 110.1 .
C14 C15 H15B 110.1 .
H15A C15 H15B 108.4 .
N1 C16 C17 125.6(2) .
N1 C16 H16 117.2 .
C17 C16 H16 117.2 .
C18 C17 C22 118.8(2) .
C18 C17 C16 118.4(2) .
C22 C17 C16 122.7(2) .
C19 C18 C17 121.7(3) .
C19 C18 H18 119.2 .
C17 C18 H18 119.2 .
C18 C19 C20 118.8(3) .
C18 C19 H19 120.6 .
C20 C19 H19 120.6 .
C21 C20 C19 121.2(3) .
C21 C20 H20 119.4 .
C19 C20 H20 119.4 .
C20 C21 C22 120.8(3) .
C20 C21 H21 119.6 .
C22 C21 H21 119.6 .
O4 C22 C21 118.3(2) .
O4 C22 C17 123.1(2) .
C21 C22 C17 118.7(2) .
O5 C23 C24 118.3(2) .
O5 C23 C28 123.8(2) .
C24 C23 C28 117.9(2) .
C25 C24 C23 120.7(3) .
C25 C24 H24 119.7 .
C23 C24 H24 119.7 .
C24 C25 C26 121.4(3) .
C24 C25 H25 119.3 .
C26 C25 H25 119.3 .
C27 C26 C25 119.0(3) .
C27 C26 H26 120.5 .
C25 C26 H26 120.5 .
C26 C27 C28 121.4(3) .
C26 C27 H27 119.3 .
C28 C27 H27 119.3 .
C27 C28 C23 119.6(2) .
C27 C28 C29 117.7(2) .
C23 C28 C29 122.6(2) .
N4 C29 C28 125.2(2) .
N4 C29 H29 117.4 .
C28 C29 H29 117.4 .
N4 C30 C31 106.3(2) .
N4 C30 H30A 110.5 .
C31 C30 H30A 110.5 .
N4 C30 H30B 110.5 .
C31 C30 H30B 110.5 .
H30A C30 H30B 108.7 .
N3 C31 C30 106.8(2) .
N3 C31 H31A 110.4 .
C30 C31 H31A 110.4 .
N3 C31 H31B 110.4 .
C30 C31 H31B 110.4 .
H31A C31 H31B 108.6 .
N3 C32 C33 124.7(2) .
N3 C32 H32 117.7 .
C33 C32 H32 117.7 .
C34 C33 C38 119.4(2) .
C34 C33 C32 118.7(2) .
C38 C33 C32 121.9(2) .
C35 C34 C33 121.2(2) .
C35 C34 H34 119.4 .
C33 C34 H34 119.4 .
C34 C35 C36 119.0(3) .
C34 C35 H35 120.5 .
C36 C35 H35 120.5 .
C37 C36 C35 121.3(3) .
C37 C36 H36 119.3 .
C35 C36 H36 119.3 .
C36 C37 C38 120.7(3) .
C36 C37 H37 119.6 .
C38 C37 H37 119.6 .
O6 C38 C37 119.5(2) .
O6 C38 C33 122.2(2) .
C37 C38 C33 118.2(2) .
C16 N1 C15 120.8(2) .
C16 N1 Mn1 126.07(18) .
C15 N1 Mn1 113.10(16) .
C13 N2 C14 122.6(2) .
C13 N2 Mn1 124.05(18) .
C14 N2 Mn1 113.22(16) .
C32 N3 C31 120.9(2) .
C32 N3 Mn2 125.36(18) .
C31 N3 Mn2 113.55(16) .
C29 N4 C30 120.1(2) .
C29 N4 Mn2 126.24(18) .
C30 N4 Mn2 113.65(17) .
P1 O1 Mn1 132.80(11) .
P1 O2 Mn2 153.29(13) .
C7 O3 Mn1 121.06(15) .
C7 O3 Mn1 117.33(14) 2_655
Mn1 O3 Mn1 98.62(7) 2_655
C22 O4 Mn1 130.00(16) .
C23 O5 Mn2 129.17(16) .
C38 O6 Mn2 123.46(16) .
O9 Cl1 O10 109.90(16) .
O9 Cl1 O7 110.69(19) .
O10 Cl1 O7 109.36(15) .
O9 Cl1 O8 109.67(17) .
O10 Cl1 O8 109.55(15) .
O7 Cl1 O8 107.64(15) .

loop_
_geom_bond_atom_site_label_1
_geom_bond_atom_site_label_2
_geom_bond_distance
_geom_bond_site_symmetry_2
Mn1 O4 1.8711(17) .
Mn1 O3 1.9084(17) .
Mn1 N1 1.975(2) .
Mn1 N2 1.988(2) .
Mn1 O1 2.0934(17) .
Mn1 O3 2.4631(17) 2_655
Mn2 O5 1.8763(17) .
Mn2 O6 1.8858(18) .
Mn2 N4 1.984(2) .
Mn2 N3 1.990(2) .
Mn2 O2 2.0725(19) .
P1 O2 1.500(2) .
P1 O1 1.5065(19) .
P1 C1 1.804(3) .
P1 H1D 1.2700 .
C1 C6 1.387(4) .
C1 C2 1.402(4) .
C2 C3 1.394(4) .
C2 H2 0.9300 .
C3 C4 1.386(4) .
C3 H3 0.9300 .
C4 C5 1.377(5) .
C4 H4 0.9300 .
C5 C6 1.391(4) .
C5 H5 0.9300 .
C6 H6 0.9300 .
C7 O3 1.356(3) .
C7 C8 1.392(3) .
C7 C12 1.413(4) .
C8 C9 1.389(4) .
C8 H8 0.9300 .
C9 C10 1.389(4) .
C9 H9 0.9300 .
C10 C11 1.374(4) .
C10 H10 0.9300 .
C11 C12 1.408(3) .
C11 H11 0.9300 .
C12 C13 1.446(4) .
C13 N2 1.284(3) .
C13 H13 0.9300 .
C14 N2 1.470(3) .
C14 C15 1.520(4) .
C14 H14A 0.9700 .
C14 H14B 0.9700 .
C15 N1 1.482(3) .
C15 H15A 0.9700 .
C15 H15B 0.9700 .
C16 N1 1.289(3) .
C16 C17 1.436(4) .
C16 H16 0.9300 .
C17 C18 1.411(4) .
C17 C22 1.420(4) .
C18 C19 1.373(4) .
C18 H18 0.9300 .
C19 C20 1.396(4) .
C19 H19 0.9300 .
C20 C21 1.379(4) .
C20 H20 0.9300 .
C21 C22 1.398(3) .
C21 H21 0.9300 .
C22 O4 1.332(3) .
C23 O5 1.326(3) .
C23 C24 1.405(3) .
C23 C28 1.421(3) .
C24 C25 1.384(4) .
C24 H24 0.9300 .
C25 C26 1.395(4) .
C25 H25 0.9300 .
C26 C27 1.365(4) .
C26 H26 0.9300 .
C27 C28 1.412(4) .
C27 H27 0.9300 .
C28 C29 1.439(4) .
C29 N4 1.290(3) .
C29 H29 0.9300 .
C30 N4 1.480(3) .
C30 C31 1.520(4) .
C30 H30A 0.9700 .
C30 H30B 0.9700 .
C31 N3 1.475(3) .
C31 H31A 0.9700 .
C31 H31B 0.9700 .
C32 N3 1.285(3) .
C32 C33 1.434(4) .
C32 H32 0.9300 .
C33 C34 1.410(4) .
C33 C38 1.421(3) .
C34 C35 1.372(4) .
C34 H34 0.9300 .
C35 C36 1.392(4) .
C35 H35 0.9300 .
C36 C37 1.381(4) .
C36 H36 0.9300 .
C37 C38 1.400(4) .
C37 H37 0.9300 .
C38 O6 1.347(3) .
O3 Mn1 2.4632(17) 2_655
Cl1 O9 1.415(2) .
Cl1 O10 1.426(2) .
Cl1 O7 1.430(2) .
Cl1 O8 1.441(2) .

loop_
_geom_hbond_atom_site_label_D
_geom_hbond_atom_site_label_H
_geom_hbond_atom_site_label_A
_geom_hbond_distance_DH
_geom_hbond_distance_HA
_geom_hbond_distance_DA
_geom_hbond_angle_DHA
_geom_hbond_site_symmetry_A
C32 H32 O8 0.93 2.41 3.337(3) 171.5 .
C30 H30B O8 0.97 2.42 3.317(4) 154.3 2_766
C29 H29 O10 0.93 2.59 3.355(4) 140.3 2_766
C14 H14A O9 0.97 2.44 3.141(3) 129.1 2_665

loop_
_geom_torsion_atom_site_label_1
_geom_torsion_atom_site_label_2
_geom_torsion_atom_site_label_3
_geom_torsion_atom_site_label_4
_geom_torsion
_geom_torsion_site_symmetry_1
_geom_torsion_site_symmetry_4
O2 P1 C1 C6 -60.5(2) . .
O1 P1 C1 C6 171.0(2) . .
O2 P1 C1 C2 121.2(2) . .
O1 P1 C1 C2 -7.2(2) . .
C6 C1 C2 C3 2.2(4) . .
P1 C1 C2 C3 -179.6(2) . .
C1 C2 C3 C4 -0.6(4) . .
C2 C3 C4 C5 -0.9(4) . .
C3 C4 C5 C6 0.8(5) . .
C2 C1 C6 C5 -2.3(4) . .
P1 C1 C6 C5 179.4(2) . .
C4 C5 C6 C1 0.8(4) . .
O3 C7 C8 C9 -175.9(2) . .
C12 C7 C8 C9 1.2(4) . .
C7 C8 C9 C10 0.4(4) . .
C8 C9 C10 C11 -0.5(4) . .
C9 C10 C11 C12 -1.0(4) . .
C10 C11 C12 C7 2.6(4) . .
C10 C11 C12 C13 -179.3(3) . .
O3 C7 C12 C11 174.4(2) . .
C8 C7 C12 C11 -2.6(4) . .
O3 C7 C12 C13 -3.7(4) . .
C8 C7 C12 C13 179.3(2) . .
C11 C12 C13 N2 168.0(3) . .
C7 C12 C13 N2 -13.9(4) . .
N2 C14 C15 N1 42.6(3) . .
N1 C16 C17 C18 179.7(2) . .
N1 C16 C17 C22 -0.8(4) . .
C22 C17 C18 C19 -1.1(4) . .
C16 C17 C18 C19 178.4(2) . .
C17 C18 C19 C20 -1.0(4) . .
C18 C19 C20 C21 1.4(4) . .
C19 C20 C21 C22 0.4(4) . .
C20 C21 C22 O4 176.4(2) . .
C20 C21 C22 C17 -2.5(4) . .
C18 C17 C22 O4 -176.1(2) . .
C16 C17 C22 O4 4.5(4) . .
C18 C17 C22 C21 2.8(4) . .
C16 C17 C22 C21 -176.6(2) . .
O5 C23 C24 C25 178.5(2) . .
C28 C23 C24 C25 -2.2(4) . .
C23 C24 C25 C26 0.7(4) . .
C24 C25 C26 C27 1.7(4) . .
C25 C26 C27 C28 -2.5(4) . .
C26 C27 C28 C23 1.0(4) . .
C26 C27 C28 C29 -175.9(3) . .
O5 C23 C28 C27 -179.4(2) . .
C24 C23 C28 C27 1.3(4) . .
O5 C23 C28 C29 -2.6(4) . .
C24 C23 C28 C29 178.1(2) . .
C27 C28 C29 N4 170.5(3) . .
C23 C28 C29 N4 -6.3(4) . .
N4 C30 C31 N3 -45.1(3) . .
N3 C32 C33 C34 -167.7(3) . .
N3 C32 C33 C38 14.7(4) . .
C38 C33 C34 C35 -4.1(4) . .
C32 C33 C34 C35 178.3(2) . .
C33 C34 C35 C36 1.9(4) . .
C34 C35 C36 C37 1.4(4) . .
C35 C36 C37 C38 -2.5(4) . .
C36 C37 C38 O6 176.1(2) . .
C36 C37 C38 C33 0.3(4) . .
C34 C33 C38 O6 -172.8(2) . .
C32 C33 C38 O6 4.8(4) . .
C34 C33 C38 C37 2.9(4) . .
C32 C33 C38 C37 -179.5(2) . .
C17 C16 N1 C15 174.2(2) . .
C17 C16 N1 Mn1 -6.8(4) . .
C14 C15 N1 C16 146.0(2) . .
C14 C15 N1 Mn1 -33.1(2) . .
C12 C13 N2 C14 178.2(2) . .
C12 C13 N2 Mn1 -5.7(4) . .
C15 C14 N2 C13 141.8(2) . .
C15 C14 N2 Mn1 -34.6(2) . .
C33 C32 N3 C31 -176.4(2) . .
C33 C32 N3 Mn2 -1.1(4) . .
C30 C31 N3 C32 -148.3(2) . .
C30 C31 N3 Mn2 35.8(2) . .
C28 C29 N4 C30 -174.8(2) . .
C28 C29 N4 Mn2 6.1(4) . .
C31 C30 N4 C29 -142.5(2) . .
C31 C30 N4 Mn2 36.7(3) . .
O2 P1 O1 Mn1 91.08(17) . .
C1 P1 O1 Mn1 -142.95(15) . .
O1 P1 O2 Mn2 -155.9(2) . .
C1 P1 O2 Mn2 80.3(3) . .
C8 C7 O3 Mn1 -143.97(19) . .
C12 C7 O3 Mn1 39.0(3) . .
C8 C7 O3 Mn1 95.5(2) . 2_655
C12 C7 O3 Mn1 -81.5(2) . 2_655
C21 C22 O4 Mn1 -178.71(17) . .
C17 C22 O4 Mn1 0.2(3) . .
O3 Mn1 O4 C22 162.89(19) . .
N1 Mn1 O4 C22 -5.3(2) . .
O1 Mn1 O4 C22 -101.1(2) . .
O3 Mn1 O4 C22 81.5(2) 2_655 .
C24 C23 O5 Mn2 -169.39(17) . .
C28 C23 O5 Mn2 11.3(4) . .
O6 Mn2 O5 C23 -175.5(2) . .
N4 Mn2 O5 C23 -9.3(2) . .
N3 Mn2 O5 C23 -77.0(4) . .
O2 Mn2 O5 C23 85.0(2) . .
C37 C38 O6 Mn2 147.5(2) . .
C33 C38 O6 Mn2 -36.8(3) . .
O5 Mn2 O6 C38 -158.26(19) . .
N4 Mn2 O6 C38 92.6(4) . .
N3 Mn2 O6 C38 38.4(2) . .
O2 Mn2 O6 C38 -60.0(2) . .
